data_7704191
loop_
_publ_author_name
'Lin, Yan'
'Ong, Yih Ching'
'Keller, Sarah'
'Karges, Johannes'
'Bouchene, Rafika'
'Manoury, Eric'
'Blacque, Olivier'
'M\"uller, Joachim'
'Anghel, Nicoleta'
'Hemphill, Andrew'
'H\"aberli, C\'ecile'
'Taki, Aya C.'
'Gasser, Robin B.'
'Cariou, Kevin'
'Keiser, Jennifer'
'Gasser, Gilles'

_publ_section_title
;
 Synthesis, characterization and antiparasitic activity of organometallic
 derivatives of the anthelmintic drug albendazole.
;
_journal_issue 20
_journal_name_full 'Dalton transactions (Cambridge, England : 2003)'
_journal_page_first 6616
_journal_page_last 6626
_journal_paper_doi 10.1039/d0dt01107j
_journal_volume 49
_journal_year 2020
_chemical_formula_moiety 'C23 H25 N3 O2 Ru S'
_chemical_formula_sum 'C23 H25 N3 O2 Ru S'
_chemical_formula_weight 508.59
_space_group_crystal_system monoclinic
_space_group_IT_number 14
_space_group_name_Hall '-P 2ybc'
_space_group_name_H-M_alt 'P 1 21/c 1'
_atom_sites_solution_hydrogens mixed
_atom_sites_solution_primary dual
_audit_creation_date 2019-02-28
_audit_creation_method
;
Olex2 1.2
(compiled 2018.05.29 svn.r3508 for OlexSys, GUI svn.r5506)
;
_audit_update_record
;
2020-02-28 deposited with the CCDC.	2020-04-21 downloaded from the CCDC.
;
_cell_angle_alpha 90
_cell_angle_beta 97.675(3)
_cell_angle_gamma 90
_cell_formula_units_Z 4
_cell_length_a 14.3677(5)
_cell_length_b 5.7086(2)
_cell_length_c 24.4132(7)
_cell_measurement_reflns_used 9140
_cell_measurement_temperature 160(1)
_cell_measurement_theta_max 75.6460
_cell_measurement_theta_min 3.6430
_cell_volume 1984.42(11)
_computing_cell_refinement 'CrysAlisPro 1.171.40.39a (Rigaku OD, 2019)'
_computing_data_collection 'CrysAlisPro 1.171.40.39a (Rigaku OD, 2019)'
_computing_data_reduction 'CrysAlisPro 1.171.40.39a (Rigaku OD, 2019)'
_computing_molecular_graphics 'Olex2 (Dolomanov et al., 2009)'
_computing_publication_material 'Olex2 (Dolomanov et al., 2009)'
_computing_structure_refinement 'ShelXL (Sheldrick, 2015)'
_computing_structure_solution 'ShelXT (Sheldrick, 2015)'
_diffrn_ambient_environment N~2~
_diffrn_ambient_temperature 160(1)
_diffrn_detector 'CCD plate'
_diffrn_detector_area_resol_mean 5.8140
_diffrn_detector_type 'Pilatus 200K'
_diffrn_measured_fraction_theta_full 0.996
_diffrn_measured_fraction_theta_max 0.991
_diffrn_measurement_details
;
List of Runs (angles in degrees, time in seconds):

  # Type    Start    End  Width  t~exp~   \w     \q     \k     \f   Frames
#--------------------------------------------------------------------------
  1  \w    -66.00  18.00   0.60    3.50    --  -54.70  57.00 -60.00  140
  2  \w    -51.00  -9.00   0.60    6.00    --  -84.25  45.00  90.00   70
  3  \w    -35.00  -7.40   0.60    6.00    --  -84.25  30.00 120.00   46
  4  \w   -129.00 -71.40   0.60    3.50    --  -54.70-125.00-120.00   96
  5  \w   -127.00 -35.80   0.60    3.50    --  -54.70 -72.00-173.00  152
  6  \w   -127.00 -41.80   0.60    3.50    --  -54.70 -57.00   0.00  142
  7  \w     91.00 178.00   0.60    6.00    --  100.44  30.00  60.00  145
  8  \w     99.00 177.00   0.60    6.00    --  100.44 111.00   0.00  130
  9  \w     85.00 170.20   0.60    6.00    --  100.44  61.00 -60.00  142
 10  \w     91.00 178.00   0.60    6.00    --  100.44  30.00 -90.00  145
 11  \w     30.00  69.60   0.60    6.00    --  100.44 -61.00 -90.00   66
 12  \w     28.00 103.60   0.60    6.00    --  100.44 -77.00-150.00  126
 13  \w     30.00  69.60   0.60    6.00    --  100.44 -61.00   0.00   66
 14  \w     30.00  69.60   0.60    6.00    --  100.44 -61.00 -30.00   66
 15  \w     30.00  69.60   0.60    6.00    --  100.44 -61.00-120.00   66
 16  \w     30.00  69.60   0.60    6.00    --  100.44 -61.00-150.00   66
 17  \w     25.00  49.60   0.60    6.00    --  100.44 -45.00  90.00   41
 18  \w     25.00  49.60   0.60    6.00    --  100.44 -45.00 150.00   41
 19  \w     30.00  69.60   0.60    6.00    --  100.44 -61.00 150.00   66
;
_diffrn_measurement_device 'four-circle diffractometer'
_diffrn_measurement_device_type 'XtaLAB Synergy, Dualflex, Pilatus 200K'
_diffrn_measurement_method '\w scans'
_diffrn_orient_matrix_type 'CrysAlisPro convention (1999,Acta A55,543-557)'
_diffrn_orient_matrix_UB_11 0.1044035000
_diffrn_orient_matrix_UB_12 0.0689524000
_diffrn_orient_matrix_UB_13 0.0045794000
_diffrn_orient_matrix_UB_21 -0.0256702000
_diffrn_orient_matrix_UB_22 0.2055194000
_diffrn_orient_matrix_UB_23 -0.0400839000
_diffrn_orient_matrix_UB_31 -0.0118584000
_diffrn_orient_matrix_UB_32 0.1607161000
_diffrn_orient_matrix_UB_33 0.0492902000
_diffrn_radiation_monochromator mirror
_diffrn_radiation_probe x-ray
_diffrn_radiation_type CuK\a
_diffrn_radiation_wavelength 1.54184
_diffrn_reflns_av_unetI/netI 0.0383
_diffrn_reflns_Laue_measured_fraction_full 0.996
_diffrn_reflns_Laue_measured_fraction_max 0.991
_diffrn_reflns_limit_h_max 17
_diffrn_reflns_limit_h_min -17
_diffrn_reflns_limit_k_max 6
_diffrn_reflns_limit_k_min -6
_diffrn_reflns_limit_l_max 29
_diffrn_reflns_limit_l_min -28
_diffrn_reflns_number 22576
_diffrn_reflns_point_group_measured_fraction_full 0.996
_diffrn_reflns_point_group_measured_fraction_max 0.991
_diffrn_reflns_theta_full 67.684
_diffrn_reflns_theta_max 68.388
_diffrn_reflns_theta_min 3.104
_diffrn_source 'micro-focus sealed X-ray tube'
_diffrn_source_type 'PhotonJet (Cu) X-ray Source'
_exptl_absorpt_coefficient_mu 7.595
_exptl_absorpt_correction_T_max 0.883
_exptl_absorpt_correction_T_min 0.457
_exptl_absorpt_correction_type analytical
_exptl_absorpt_process_details
;
CrysAlisPro 1.171.40.39a (Rigaku Oxford Diffraction, 2019)
Analytical numeric absorption correction using a multifaceted crystal
model based on expressions derived by R.C. Clark & J.S. Reid.
(Clark, R. C. & Reid, J. S. (1995). Acta Cryst. A51, 887-897)
Empirical absorption correction using spherical harmonics,
 implemented in SCALE3 ABSPACK scaling algorithm.
;
_exptl_crystal_colour colourless
_exptl_crystal_density_diffrn 1.702
_exptl_crystal_description needle
_exptl_crystal_F_000 1040
_exptl_crystal_size_max 0.21
_exptl_crystal_size_mid 0.03
_exptl_crystal_size_min 0.02
_refine_diff_density_max 0.314
_refine_diff_density_min -0.408
_refine_diff_density_rms 0.062
_refine_ls_extinction_method none
_refine_ls_goodness_of_fit_ref 1.002
_refine_ls_hydrogen_treatment mixed
_refine_ls_matrix_type full
_refine_ls_number_parameters 278
_refine_ls_number_reflns 22576
_refine_ls_number_restraints 0
_refine_ls_restrained_S_all 1.002
_refine_ls_R_factor_all 0.0371
_refine_ls_R_factor_gt 0.0309
_refine_ls_shift/su_max 0.003
_refine_ls_shift/su_mean 0.000
_refine_ls_structure_factor_coef Fsqd
_refine_ls_weighting_details 'w=1/[\s^2^(Fo^2^)+(0.0447P)^2^] where P=(Fo^2^+2Fc^2^)/3'
_refine_ls_weighting_scheme calc
_refine_ls_wR_factor_gt 0.0743
_refine_ls_wR_factor_ref 0.0765
_reflns_Friedel_coverage 0.000
_reflns_number_gt 19706
_reflns_number_total 22576
_reflns_threshold_expression 'I > 2\s(I)'
_twin_special_details
;
Component 2 rotated by 179.9961\% 
 around [-0.08 -0.00 1.00] (reciprocal) or [0.00 0.00 1.00] (direct)
;
_cod_data_source_file d0dt01107j2.cif
_cod_data_source_block 3h
_cod_depositor_comments 'Adding full bibliography for 7704190--7704192.cif.'
_cod_original_cell_volume 1984.42(12)
_cod_database_code 7704191
_shelx_shelxl_version_number 2018/3
_shelx_space_group_comment
;
The symmetry employed for this shelxl refinement is uniquely defined
by the following loop, which should always be used as a source of
symmetry information in preference to the above space-group names.
They are only intended as comments.
;
_shelx_estimated_absorpt_t_max 0.863
_shelx_estimated_absorpt_t_min 0.298
_olex2_refinement_description
;
1. Twinned data refinement
 Scales: 0.5358(8)
 0.4642(8)
2. Fixed Uiso
 At 1.2 times of:
  All C(H) groups, All C(H,H) groups
 At 1.5 times of:
  All C(H,H,H) groups
3.a Secondary CH2 refined with riding coordinates:
 C11(H11A,H11B), C21(H21A,H21B), C22(H22A,H22B)
3.b Aromatic/amide H refined with riding coordinates:
 C1(H1), C2(H2), C3(H3), C4(H4), C5(H5), C7(H7), C8(H8), C9(H9), C10(H10),
 C16(H16), C17(H17), C19(H19)
3.c Idealised Me refined as rotating group:
 C13(H13A,H13B,H13C), C23(H23A,H23B,H23C)
;
_olex2_submission_special_instructions 'No special instructions were received'
_oxdiff_exptl_absorpt_empirical_details
;
Empirical correction (ABSPACK) includes:
- Absorption correction using spherical harmonics
- Frame scaling
;
_oxdiff_exptl_absorpt_empirical_full_max 1.422
_oxdiff_exptl_absorpt_empirical_full_min 0.652
_oxdiff_twin_integration_method simultaneous
_oxdiff_twin_items 2

loop_
_space_group_symop_operation_xyz
'x, y, z'
'-x, y+1/2, -z+1/2'
'-x, -y, -z'
'x, -y-1/2, z-1/2'

loop_
_atom_site_label
_atom_site_type_symbol
_atom_site_fract_x
_atom_site_fract_y
_atom_site_fract_z
_atom_site_U_iso_or_equiv
_atom_site_adp_type
_atom_site_occupancy
_atom_site_site_symmetry_order
_atom_site_calc_flag
_atom_site_refinement_flags_posn
_atom_site_refinement_flags_adp
_atom_site_refinement_flags_occupancy
_atom_site_disorder_assembly
_atom_site_disorder_group
C1 C 0.8131(3) 1.1559(8) 0.72096(15) 0.0256(9) Uani 1 1 d . . . . .
H1 H 0.753394 1.160702 0.733642 0.031 Uiso 1 1 calc R . . . .
C2 C 0.8544(3) 1.3395(8) 0.69439(15) 0.0308(10) Uani 1 1 d . . . . .
H2 H 0.827628 1.489461 0.685928 0.037 Uiso 1 1 calc R . . . .
C3 C 0.9429(3) 1.2615(10) 0.68251(18) 0.0399(13) Uani 1 1 d . . . . .
H3 H 0.986122 1.350036 0.664711 0.048 Uiso 1 1 calc R . . . .
C4 C 0.9559(3) 1.0278(10) 0.70180(17) 0.0363(12) Uani 1 1 d . . . . .
H4 H 1.009226 0.932156 0.699184 0.044 Uiso 1 1 calc R . . . .
C5 C 0.8752(3) 0.9627(8) 0.72562(15) 0.0265(9) Uani 1 1 d . . . . .
H5 H 0.864687 0.815511 0.741860 0.032 Uiso 1 1 calc R . . . .
C6 C 0.7088(3) 1.0363(7) 0.57573(14) 0.0169(8) Uani 1 1 d . . . . .
C7 C 0.7849(3) 1.1430(7) 0.55249(15) 0.0191(8) Uani 1 1 d . . . . .
H7 H 0.786144 1.298749 0.538872 0.023 Uiso 1 1 calc R . . . .
C8 C 0.8586(3) 0.9743(7) 0.55338(15) 0.0230(9) Uani 1 1 d . . . . .
H8 H 0.917264 0.997922 0.540357 0.028 Uiso 1 1 calc R . . . .
C9 C 0.8285(3) 0.7652(7) 0.57718(15) 0.0220(8) Uani 1 1 d . . . . .
H9 H 0.863857 0.624697 0.583086 0.026 Uiso 1 1 calc R . . . .
C10 C 0.7362(3) 0.8021(7) 0.59067(14) 0.0194(8) Uani 1 1 d . . . . .
H10 H 0.699221 0.690111 0.606826 0.023 Uiso 1 1 calc R . . . .
C11 C 0.6144(3) 1.1515(7) 0.57572(14) 0.0183(8) Uani 1 1 d . . . . .
H11A H 0.622848 1.323642 0.575714 0.022 Uiso 1 1 calc R . . . .
H11B H 0.573608 1.108576 0.541263 0.022 Uiso 1 1 calc R . . . .
C12 C 0.5766(3) 1.2115(7) 0.67174(15) 0.0189(8) Uani 1 1 d . . . . .
C13 C 0.6364(3) 1.5572(7) 0.71612(15) 0.0238(9) Uani 1 1 d . . . . .
H13A H 0.667426 1.703631 0.708015 0.036 Uiso 1 1 calc GR . . . .
H13B H 0.675682 1.473015 0.745623 0.036 Uiso 1 1 calc GR . . . .
H13C H 0.575402 1.592582 0.728021 0.036 Uiso 1 1 calc GR . . . .
C14 C 0.5076(2) 0.8879(7) 0.61636(15) 0.0179(8) Uani 1 1 d . . . . .
C15 C 0.4321(3) 0.5932(7) 0.58004(15) 0.0196(8) Uani 1 1 d . . . . .
C16 C 0.3933(3) 0.4130(7) 0.54614(15) 0.0215(8) Uani 1 1 d . . . . .
H16 H 0.409918 0.393190 0.510039 0.026 Uiso 1 1 calc R . . . .
C17 C 0.3299(3) 0.2627(7) 0.56615(16) 0.0222(9) Uani 1 1 d . . . . .
H17 H 0.302281 0.140073 0.543159 0.027 Uiso 1 1 calc R . . . .
C18 C 0.3056(3) 0.2880(7) 0.61974(16) 0.0197(8) Uani 1 1 d . . . . .
C19 C 0.3442(3) 0.4668(7) 0.65441(15) 0.0211(8) Uani 1 1 d . . . . .
H19 H 0.328654 0.484567 0.690799 0.025 Uiso 1 1 calc R . . . .
C20 C 0.4064(3) 0.6177(7) 0.63344(15) 0.0185(8) Uani 1 1 d . . . . .
C21 C 0.1855(3) -0.0960(7) 0.59122(16) 0.0230(9) Uani 1 1 d . . . . .
H21A H 0.157186 -0.005081 0.558662 0.028 Uiso 1 1 calc R . . . .
H21B H 0.239804 -0.183944 0.580736 0.028 Uiso 1 1 calc R . . . .
C22 C 0.1133(3) -0.2669(8) 0.60848(18) 0.0266(9) Uani 1 1 d . . . . .
H22A H 0.141298 -0.355117 0.641538 0.032 Uiso 1 1 calc R . . . .
H22B H 0.058563 -0.178731 0.618323 0.032 Uiso 1 1 calc R . . . .
C23 C 0.0811(3) -0.4371(8) 0.56201(17) 0.0309(10) Uani 1 1 d . . . . .
H23A H 0.051584 -0.350091 0.529668 0.046 Uiso 1 1 calc GR . . . .
H23B H 0.035498 -0.546932 0.574125 0.046 Uiso 1 1 calc GR . . . .
H23C H 0.135265 -0.524263 0.552252 0.046 Uiso 1 1 calc GR . . . .
N1 N 0.5666(2) 1.0850(5) 0.62375(12) 0.0177(7) Uani 1 1 d . . . . .
N2 N 0.4967(2) 0.7660(6) 0.57059(12) 0.0192(7) Uani 1 1 d . . . . .
N3 N 0.4555(2) 0.8110(6) 0.65560(14) 0.0197(7) Uani 1 1 d . . . . .
H3A H 0.457(3) 0.869(8) 0.685(2) 0.027(13) Uiso 1 1 d . . . . .
O1 O 0.62239(18) 1.4125(5) 0.66669(10) 0.0203(6) Uani 1 1 d . . . . .
O2 O 0.54860(19) 1.1508(5) 0.71456(11) 0.0247(6) Uani 1 1 d . . . . .
Ru1 Ru 0.83447(2) 1.04481(5) 0.63779(2) 0.01688(10) Uani 1 1 d . . . . .
S1 S 0.22456(7) 0.10099(19) 0.64745(4) 0.0263(2) Uani 1 1 d . . . . .

loop_
_atom_site_aniso_label
_atom_site_aniso_U_11
_atom_site_aniso_U_22
_atom_site_aniso_U_33
_atom_site_aniso_U_23
_atom_site_aniso_U_13
_atom_site_aniso_U_12
C1 0.030(2) 0.032(2) 0.0144(18) -0.0048(18) -0.0003(16) 0.0045(19)
C2 0.049(3) 0.023(2) 0.0179(18) -0.0040(18) -0.0058(18) -0.004(2)
C3 0.041(3) 0.057(3) 0.020(2) -0.002(2) -0.0021(19) -0.029(3)
C4 0.023(2) 0.063(4) 0.0205(19) -0.011(2) -0.0066(16) 0.012(2)
C5 0.037(2) 0.026(2) 0.0138(18) 0.0014(17) -0.0034(16) 0.0034(19)
C6 0.0209(19) 0.019(2) 0.0101(16) -0.0021(15) -0.0007(13) -0.0030(16)
C7 0.025(2) 0.021(2) 0.0111(16) 0.0000(16) 0.0002(15) -0.0042(16)
C8 0.022(2) 0.032(2) 0.0152(17) -0.0039(17) 0.0038(14) -0.0024(17)
C9 0.026(2) 0.020(2) 0.0197(18) -0.0053(15) 0.0014(16) 0.0031(17)
C10 0.027(2) 0.015(2) 0.0158(18) -0.0011(15) 0.0010(15) -0.0041(16)
C11 0.0221(19) 0.020(2) 0.0125(16) 0.0015(16) 0.0028(14) -0.0011(16)
C12 0.0189(19) 0.019(2) 0.0179(19) -0.0004(16) 0.0004(15) 0.0012(15)
C13 0.031(2) 0.022(2) 0.0184(18) -0.0052(17) 0.0023(16) 0.0003(18)
C14 0.0161(18) 0.020(2) 0.0177(18) 0.0010(16) 0.0006(14) 0.0015(15)
C15 0.0165(18) 0.021(2) 0.0208(18) 0.0023(16) 0.0020(15) 0.0028(15)
C16 0.024(2) 0.023(2) 0.0175(17) -0.0021(16) 0.0020(15) 0.0017(16)
C17 0.023(2) 0.023(2) 0.0197(19) -0.0036(16) 0.0011(16) -0.0020(17)
C18 0.0182(18) 0.019(2) 0.0214(18) 0.0009(16) 0.0009(15) 0.0012(16)
C19 0.0224(19) 0.025(2) 0.0168(16) -0.0011(16) 0.0051(15) 0.0009(17)
C20 0.0164(19) 0.020(2) 0.0185(18) -0.0028(16) -0.0005(14) 0.0007(15)
C21 0.026(2) 0.024(2) 0.0183(18) -0.0029(16) 0.0020(16) -0.0025(17)
C22 0.026(2) 0.029(2) 0.025(2) -0.0028(17) 0.0040(18) -0.0039(18)
C23 0.032(2) 0.031(3) 0.029(2) -0.0026(19) 0.0004(17) -0.008(2)
N1 0.0200(16) 0.0180(18) 0.0154(15) 0.0008(13) 0.0031(12) -0.0018(13)
N2 0.0189(16) 0.0205(18) 0.0180(16) -0.0006(13) 0.0019(12) -0.0011(14)
N3 0.0225(18) 0.022(2) 0.0157(17) -0.0034(15) 0.0043(13) -0.0022(14)
O1 0.0263(14) 0.0179(15) 0.0164(12) -0.0021(11) 0.0021(10) -0.0014(11)
O2 0.0300(15) 0.0266(16) 0.0183(13) -0.0009(12) 0.0062(11) -0.0049(13)
Ru1 0.01947(15) 0.01734(16) 0.01329(13) -0.00048(12) 0.00014(10) -0.00058(12)
S1 0.0307(5) 0.0305(6) 0.0181(4) -0.0034(4) 0.0049(4) -0.0103(4)

loop_
_atom_type_symbol
_atom_type_description
_atom_type_scat_dispersion_real
_atom_type_scat_dispersion_imag
_atom_type_scat_source
C C 0.0181 0.0091 'International Tables Vol C Tables 4.2.6.8 and 6.1.1.4'
H H 0.0000 0.0000 'International Tables Vol C Tables 4.2.6.8 and 6.1.1.4'
N N 0.0311 0.0180 'International Tables Vol C Tables 4.2.6.8 and 6.1.1.4'
O O 0.0492 0.0322 'International Tables Vol C Tables 4.2.6.8 and 6.1.1.4'
Ru Ru 0.0552 3.2960 'International Tables Vol C Tables 4.2.6.8 and 6.1.1.4'
S S 0.3331 0.5567 'International Tables Vol C Tables 4.2.6.8 and 6.1.1.4'

loop_
_exptl_crystal_face_index_h
_exptl_crystal_face_index_k
_exptl_crystal_face_index_l
_exptl_crystal_face_perp_dist
1 0 0 0.0077
1 0 1 0.0138
-1 0 -1 0.0069
0 0 1 0.0182
0 0 -1 0.0122
1 -1 0 0.0965
-1 1 0 0.0904
-1 0 2 0.0175
0 -1 -5 0.0584

loop_
_geom_angle_atom_site_label_1
_geom_angle_atom_site_label_2
_geom_angle_atom_site_label_3
_geom_angle
_geom_angle_site_symmetry_1
_geom_angle_site_symmetry_3
_geom_angle_publ_flag
C2 C1 H1 125.8 . . ?
C2 C1 C5 108.5(4) . . ?
C2 C1 Ru1 70.6(2) . . ?
C5 C1 H1 125.8 . . ?
C5 C1 Ru1 71.5(2) . . ?
Ru1 C1 H1 123.8 . . ?
C1 C2 H2 126.1 . . ?
C1 C2 C3 107.9(4) . . ?
C1 C2 Ru1 71.8(2) . . ?
C3 C2 H2 126.1 . . ?
C3 C2 Ru1 70.8(3) . . ?
Ru1 C2 H2 123.0 . . ?
C2 C3 H3 126.0 . . ?
C2 C3 C4 108.1(4) . . ?
C2 C3 Ru1 71.2(2) . . ?
C4 C3 H3 126.0 . . ?
C4 C3 Ru1 71.6(3) . . ?
Ru1 C3 H3 122.9 . . ?
C3 C4 H4 126.1 . . ?
C3 C4 Ru1 70.3(2) . . ?
C5 C4 C3 107.7(4) . . ?
C5 C4 H4 126.1 . . ?
C5 C4 Ru1 71.7(2) . . ?
Ru1 C4 H4 123.5 . . ?
C1 C5 H5 126.1 . . ?
C1 C5 Ru1 70.8(2) . . ?
C4 C5 C1 107.8(4) . . ?
C4 C5 H5 126.1 . . ?
C4 C5 Ru1 70.7(2) . . ?
Ru1 C5 H5 124.0 . . ?
C7 C6 C11 123.3(3) . . ?
C7 C6 Ru1 70.3(2) . . ?
C10 C6 C7 107.5(3) . . ?
C10 C6 C11 128.8(3) . . ?
C10 C6 Ru1 70.8(2) . . ?
C11 C6 Ru1 130.3(2) . . ?
C6 C7 H7 126.0 . . ?
C6 C7 Ru1 71.5(2) . . ?
C8 C7 C6 108.1(3) . . ?
C8 C7 H7 126.0 . . ?
C8 C7 Ru1 70.5(2) . . ?
Ru1 C7 H7 123.7 . . ?
C7 C8 H8 126.0 . . ?
C7 C8 Ru1 71.2(2) . . ?
C9 C8 C7 107.9(3) . . ?
C9 C8 H8 126.0 . . ?
C9 C8 Ru1 70.8(2) . . ?
Ru1 C8 H8 123.5 . . ?
C8 C9 H9 125.9 . . ?
C8 C9 C10 108.3(4) . . ?
C8 C9 Ru1 71.0(2) . . ?
C10 C9 H9 125.9 . . ?
C10 C9 Ru1 71.8(2) . . ?
Ru1 C9 H9 123.1 . . ?
C6 C10 H10 125.9 . . ?
C6 C10 Ru1 71.2(2) . . ?
C9 C10 C6 108.2(3) . . ?
C9 C10 H10 125.9 . . ?
C9 C10 Ru1 70.2(2) . . ?
Ru1 C10 H10 124.4 . . ?
C6 C11 H11A 108.9 . . ?
C6 C11 H11B 108.9 . . ?
H11A C11 H11B 107.7 . . ?
N1 C11 C6 113.6(3) . . ?
N1 C11 H11A 108.9 . . ?
N1 C11 H11B 108.9 . . ?
O1 C12 N1 111.8(3) . . ?
O2 C12 N1 125.1(4) . . ?
O2 C12 O1 123.1(4) . . ?
H13A C13 H13B 109.5 . . ?
H13A C13 H13C 109.5 . . ?
H13B C13 H13C 109.5 . . ?
O1 C13 H13A 109.5 . . ?
O1 C13 H13B 109.5 . . ?
O1 C13 H13C 109.5 . . ?
N2 C14 N1 122.5(3) . . ?
N2 C14 N3 114.5(3) . . ?
N3 C14 N1 123.0(3) . . ?
C16 C15 C20 119.4(4) . . ?
C16 C15 N2 130.4(3) . . ?
N2 C15 C20 110.2(3) . . ?
C15 C16 H16 120.7 . . ?
C17 C16 C15 118.6(3) . . ?
C17 C16 H16 120.7 . . ?
C16 C17 H17 119.3 . . ?
C16 C17 C18 121.4(4) . . ?
C18 C17 H17 119.3 . . ?
C17 C18 S1 123.3(3) . . ?
C19 C18 C17 120.8(4) . . ?
C19 C18 S1 115.9(3) . . ?
C18 C19 H19 121.5 . . ?
C20 C19 C18 117.1(3) . . ?
C20 C19 H19 121.5 . . ?
C19 C20 C15 122.8(4) . . ?
N3 C20 C15 105.0(3) . . ?
N3 C20 C19 132.2(3) . . ?
H21A C21 H21B 108.2 . . ?
C22 C21 H21A 109.7 . . ?
C22 C21 H21B 109.7 . . ?
C22 C21 S1 110.0(3) . . ?
S1 C21 H21A 109.7 . . ?
S1 C21 H21B 109.7 . . ?
C21 C22 H22A 109.5 . . ?
C21 C22 H22B 109.5 . . ?
H22A C22 H22B 108.1 . . ?
C23 C22 C21 110.7(3) . . ?
C23 C22 H22A 109.5 . . ?
C23 C22 H22B 109.5 . . ?
C22 C23 H23A 109.5 . . ?
C22 C23 H23B 109.5 . . ?
C22 C23 H23C 109.5 . . ?
H23A C23 H23B 109.5 . . ?
H23A C23 H23C 109.5 . . ?
H23B C23 H23C 109.5 . . ?
C12 N1 C11 122.3(3) . . ?
C12 N1 C14 121.7(3) . . ?
C14 N1 C11 116.0(3) . . ?
C14 N2 C15 104.0(3) . . ?
C14 N3 C20 106.3(3) . . ?
C14 N3 H3A 123(4) . . ?
C20 N3 H3A 130(3) . . ?
C12 O1 C13 115.2(3) . . ?
C1 Ru1 C5 37.63(15) . . ?
C1 Ru1 C6 116.23(14) . . ?
C1 Ru1 C10 120.65(15) . . ?
C2 Ru1 C1 37.61(16) . . ?
C2 Ru1 C4 63.52(18) . . ?
C2 Ru1 C5 63.17(16) . . ?
C2 Ru1 C6 118.84(16) . . ?
C2 Ru1 C7 114.00(15) . . ?
C2 Ru1 C8 136.30(16) . . ?
C2 Ru1 C10 147.65(16) . . ?
C3 Ru1 C1 63.10(17) . . ?
C3 Ru1 C2 38.02(19) . . ?
C3 Ru1 C4 38.07(19) . . ?
C3 Ru1 C5 63.24(17) . . ?
C3 Ru1 C6 146.04(18) . . ?
C3 Ru1 C7 117.09(17) . . ?
C3 Ru1 C8 112.89(16) . . ?
C3 Ru1 C9 136.37(18) . . ?
C3 Ru1 C10 174.21(18) . . ?
C4 Ru1 C1 63.03(15) . . ?
C4 Ru1 C5 37.66(17) . . ?
C4 Ru1 C6 175.64(18) . . ?
C4 Ru1 C10 138.14(18) . . ?
C5 Ru1 C6 139.11(15) . . ?
C7 Ru1 C1 137.97(16) . . ?
C7 Ru1 C4 145.31(16) . . ?
C7 Ru1 C5 175.45(15) . . ?
C7 Ru1 C6 38.20(14) . . ?
C7 Ru1 C10 63.66(14) . . ?
C8 Ru1 C1 173.77(16) . . ?
C8 Ru1 C4 117.23(15) . . ?
C8 Ru1 C5 146.21(16) . . ?
C8 Ru1 C6 64.02(14) . . ?
C8 Ru1 C7 38.31(15) . . ?
C8 Ru1 C10 63.77(14) . . ?
C9 Ru1 C1 148.01(16) . . ?
C9 Ru1 C2 173.41(16) . . ?
C9 Ru1 C4 114.23(17) . . ?
C9 Ru1 C5 119.32(16) . . ?
C9 Ru1 C6 63.87(14) . . ?
C9 Ru1 C7 63.92(15) . . ?
C9 Ru1 C8 38.18(15) . . ?
C9 Ru1 C10 38.10(15) . . ?
C10 Ru1 C5 116.53(15) . . ?
C10 Ru1 C6 37.97(15) . . ?
C18 S1 C21 103.75(18) . . ?

loop_
_geom_bond_atom_site_label_1
_geom_bond_atom_site_label_2
_geom_bond_distance
_geom_bond_site_symmetry_2
_geom_bond_publ_flag
C1 H1 0.9500 . ?
C1 C2 1.405(6) . ?
C1 C5 1.414(6) . ?
C1 Ru1 2.188(4) . ?
C2 H2 0.9500 . ?
C2 C3 1.413(7) . ?
C2 Ru1 2.172(4) . ?
C3 H3 0.9500 . ?
C3 C4 1.419(7) . ?
C3 Ru1 2.167(4) . ?
C4 H4 0.9500 . ?
C4 C5 1.414(6) . ?
C4 Ru1 2.183(4) . ?
C5 H5 0.9500 . ?
C5 Ru1 2.197(4) . ?
C6 C7 1.433(5) . ?
C6 C10 1.427(6) . ?
C6 C11 1.507(5) . ?
C6 Ru1 2.197(3) . ?
C7 H7 0.9500 . ?
C7 C8 1.429(6) . ?
C7 Ru1 2.182(4) . ?
C8 H8 0.9500 . ?
C8 C9 1.420(6) . ?
C8 Ru1 2.172(4) . ?
C9 H9 0.9500 . ?
C9 C10 1.424(6) . ?
C9 Ru1 2.171(4) . ?
C10 H10 0.9500 . ?
C10 Ru1 2.192(4) . ?
C11 H11A 0.9900 . ?
C11 H11B 0.9900 . ?
C11 N1 1.486(4) . ?
C12 N1 1.367(5) . ?
C12 O1 1.336(5) . ?
C12 O2 1.220(5) . ?
C13 H13A 0.9800 . ?
C13 H13B 0.9800 . ?
C13 H13C 0.9800 . ?
C13 O1 1.454(4) . ?
C14 N1 1.405(5) . ?
C14 N2 1.308(5) . ?
C14 N3 1.365(5) . ?
C15 C16 1.389(6) . ?
C15 C20 1.408(5) . ?
C15 N2 1.395(5) . ?
C16 H16 0.9500 . ?
C16 C17 1.388(6) . ?
C17 H17 0.9500 . ?
C17 C18 1.406(5) . ?
C18 C19 1.393(6) . ?
C18 S1 1.778(4) . ?
C19 H19 0.9500 . ?
C19 C20 1.387(6) . ?
C20 N3 1.381(5) . ?
C21 H21A 0.9900 . ?
C21 H21B 0.9900 . ?
C21 C22 1.523(6) . ?
C21 S1 1.805(4) . ?
C22 H22A 0.9900 . ?
C22 H22B 0.9900 . ?
C22 C23 1.518(6) . ?
C23 H23A 0.9800 . ?
C23 H23B 0.9800 . ?
C23 H23C 0.9800 . ?
N3 H3A 0.79(5) . ?

loop_
_geom_hbond_atom_site_label_D
_geom_hbond_atom_site_label_H
_geom_hbond_atom_site_label_A
_geom_hbond_distance_DH
_geom_hbond_distance_HA
_geom_hbond_distance_DA
_geom_hbond_angle_DHA
_geom_hbond_site_symmetry_A
_geom_hbond_publ_flag
C10 H10 O1 0.95 2.51 3.446(5) 168.7 1_545 yes
C13 H13C O2 0.98 2.43 3.378(5) 162.1 2_656 yes
N3 H3A O2 0.79(5) 2.14(5) 2.667(4) 125(4) . yes

loop_
_twin_individual_id
_twin_individual_mass_fraction_refined
_oxdiff_twin_reflns_isolated
_oxdiff_twin_reflns_overlapped
_twin_individual_twin_lattice_type
_twin_individual_twin_matrix_11
_twin_individual_twin_matrix_12
_twin_individual_twin_matrix_13
_twin_individual_twin_matrix_21
_twin_individual_twin_matrix_22
_twin_individual_twin_matrix_23
_twin_individual_twin_matrix_31
_twin_individual_twin_matrix_32
_twin_individual_twin_matrix_33
1 0.5358(8) 7850 6848 ref 1.0000 0.0000 0.0000 0.0000 1.0000 0.0000 0.0000 0.0000 1.0000
2 0.4642(8) 7878 6848 nmt -1.0003 -0.0004 -0.1566 0.0000 -0.9999 -0.0000 0.0008 0.0006 1.0001
